data_7036081
loop_
_publ_author_name
'Carter, Korey P.'
'Zulato, Cec\'ilia H F'
'Rodrigues, Emille M.'
'Pope, Simon J. A.'
'Sigoli, Fernando A.'
'Cahill, Christopher L.'

_publ_section_title
;
 Controlling dimensionality via a dual ligand strategy in
 Ln-thiophene-2,5-dicarboxylic acid-terpyridine coordination polymers.
;
_journal_issue 36
_journal_name_full 'Dalton transactions (Cambridge, England : 2003)'
_journal_page_first 15843
_journal_page_last 15854
_journal_paper_doi 10.1039/c5dt02596f
_journal_volume 44
_journal_year 2015
_chemical_formula_sum 'C48 H32 Lu2 N6 O14 S3'
_chemical_formula_weight 1362.91
_space_group_crystal_system triclinic
_space_group_IT_number 2
_space_group_name_Hall '-P 1'
_space_group_name_H-M_alt 'P -1'
_symmetry_cell_setting triclinic
_symmetry_Int_Tables_number 2
_symmetry_space_group_name_Hall '-P 1'
_symmetry_space_group_name_H-M 'P -1'
_atom_sites_solution_hydrogens geom
_audit_creation_method SHELXL-2014
_audit_update_record
;
2015-07-02 deposited with the CCDC.
2015-08-05 downloaded from the CCDC.
;
_cell_angle_alpha 108.865(3)
_cell_angle_beta 94.701(2)
_cell_angle_gamma 99.566(2)
_cell_formula_units_Z 2
_cell_length_a 11.1563(4)
_cell_length_b 14.0857(5)
_cell_length_c 16.1004(6)
_cell_measurement_reflns_used 31904
_cell_measurement_temperature 293(2)
_cell_measurement_theta_max 49.876
_cell_measurement_theta_min 4.841
_cell_volume 2335.79(16)
_computing_cell_refinement 'SAINT, Bruker-AXS'
_computing_data_collection 'APEX, Bruker-AXS'
_computing_data_reduction 'SAINT, Bruker-AXS'
_computing_molecular_graphics 'WINGX (Farrugia, 2012)'
_computing_publication_material 'Crystal Maker (Palmer, 2009)'
_computing_structure_refinement 'SHELXL-2014 (Sheldrick, 2014)'
_computing_structure_solution 'SIR92 (Gualardi, 1994)'
_diffrn_ambient_temperature 293(2)
_diffrn_measured_fraction_theta_full 1.000
_diffrn_measured_fraction_theta_max 0.997
_diffrn_measurement_device_type 'Bruker APEX II CCD'
_diffrn_measurement_method 'omega scans'
_diffrn_radiation_probe x-ray
_diffrn_radiation_type MoK\a
_diffrn_radiation_wavelength 0.71073
_diffrn_reflns_av_R_equivalents 0.0537
_diffrn_reflns_av_unetI/netI 0.0664
_diffrn_reflns_laue_measured_fraction_full 1.000
_diffrn_reflns_laue_measured_fraction_max 0.997
_diffrn_reflns_limit_h_max 14
_diffrn_reflns_limit_h_min -14
_diffrn_reflns_limit_k_max 18
_diffrn_reflns_limit_k_min -18
_diffrn_reflns_limit_l_max 21
_diffrn_reflns_limit_l_min -21
_diffrn_reflns_number 31904
_diffrn_reflns_point_group_measured_fraction_full 1.000
_diffrn_reflns_point_group_measured_fraction_max 0.997
_diffrn_reflns_theta_full 25.500
_diffrn_reflns_theta_max 27.837
_diffrn_reflns_theta_min 1.351
_diffrn_source 'fine-focus sealed tube'
_exptl_absorpt_coefficient_mu 4.413
_exptl_absorpt_correction_T_max 0.7456
_exptl_absorpt_correction_T_min 0.6728
_exptl_absorpt_correction_type empirical
_exptl_absorpt_process_details 'SADABS, Bruker-AXS (2008)'
_exptl_crystal_colour Colorless
_exptl_crystal_density_diffrn 1.938
_exptl_crystal_description Plate
_exptl_crystal_F_000 1328
_exptl_crystal_size_max 0.19
_exptl_crystal_size_mid 0.13
_exptl_crystal_size_min 0.07
_refine_diff_density_max 1.040
_refine_diff_density_min -0.776
_refine_diff_density_rms 0.162
_refine_ls_extinction_method none
_refine_ls_goodness_of_fit_ref 0.982
_refine_ls_hydrogen_treatment constr
_refine_ls_matrix_type full
_refine_ls_number_parameters 658
_refine_ls_number_reflns 11080
_refine_ls_number_restraints 0
_refine_ls_restrained_S_all 0.982
_refine_ls_R_factor_all 0.0575
_refine_ls_R_factor_gt 0.0343
_refine_ls_shift/su_max 0.002
_refine_ls_shift/su_mean 0.000
_refine_ls_structure_factor_coef Fsqd
_refine_ls_weighting_details 'w=1/[\s^2^(Fo^2^)+(0.0179P)^2^] where P=(Fo^2^+2Fc^2^)/3'
_refine_ls_weighting_scheme calc
_refine_ls_wR_factor_gt 0.0561
_refine_ls_wR_factor_ref 0.0634
_reflns_Friedel_coverage 0.000
_reflns_number_gt 8224
_reflns_number_total 11080
_reflns_threshold_expression 'I > 2\s(I)'
_cod_data_source_file c5dt02596f2.cif
_cod_data_source_block Compound_11
_cod_depositor_comments 'Adding full bibliography for 7036071--7036081.cif.'
_cod_original_cell_volume 2335.79(15)
_cod_database_code 7036081
_shelx_space_group_comment
;
The symmetry employed for this shelxl refinement is uniquely defined
by the following loop, which should always be used as a source of
symmetry information in preference to the above space-group names.
They are only intended as comments.
;
_shelxl_version_number 2013-4

loop_
_space_group_symop_operation_xyz
'x, y, z'
'-x, -y, -z'

loop_
_atom_site_label
_atom_site_type_symbol
_atom_site_fract_x
_atom_site_fract_y
_atom_site_fract_z
_atom_site_U_iso_or_equiv
_atom_site_adp_type
_atom_site_occupancy
_atom_site_site_symmetry_order
_atom_site_calc_flag
_atom_site_refinement_flags_posn
_atom_site_refinement_flags_adp
Lu1 Lu 0.06594(2) 0.20645(2) 0.54456(2) 0.01399(6) Uani 1 1 d . .
Lu2 Lu -0.40853(2) 0.20448(2) 0.05377(2) 0.01366(6) Uani 1 1 d . .
S1 S -0.44721(11) 0.28696(10) 0.58875(9) 0.0254(3) Uani 1 1 d . .
S2 S 0.07816(10) 0.29202(10) 0.08685(9) 0.0237(3) Uani 1 1 d . .
S3 S -0.22225(11) 0.06054(9) 0.26238(8) 0.0225(3) Uani 1 1 d . .
O9 O -0.0374(3) 0.0839(3) 0.4177(2) 0.0224(8) Uani 1 1 d . .
O2 O 0.2815(3) 0.2648(3) 0.5942(2) 0.0249(8) Uani 1 1 d . .
O6 O -0.1934(3) 0.2702(3) 0.0962(2) 0.0256(8) Uani 1 1 d . .
C47 C -0.3384(4) -0.0270(4) 0.1846(3) 0.0180(10) Uani 1 1 d . .
O5 O -0.2508(3) 0.1196(3) -0.0093(2) 0.0286(9) Uani 1 1 d . .
C6 C 0.1354(4) 0.4441(4) 0.5349(3) 0.0223(11) Uani 1 1 d . .
O8 O -0.6555(3) 0.3668(3) 0.1196(3) 0.0330(9) Uani 1 1 d . .
O10 O 0.0656(3) 0.0821(3) 0.5994(2) 0.0229(8) Uani 1 1 d . .
N3 N 0.0528(3) 0.2958(3) 0.7052(3) 0.0236(10) Uani 1 1 d . .
O12 O -0.3908(3) 0.0937(2) 0.1236(2) 0.0255(8) Uani 1 1 d . .
C23 C -0.3032(5) 0.2375(5) -0.2137(4) 0.0421(16) Uani 1 1 d . .
H23 H -0.2920 0.1911 -0.2672 0.051 Uiso 1 1 calc R U
C33 C -0.4266(5) 0.4554(5) 0.3285(4) 0.0415(16) Uani 1 1 d . .
H33 H -0.4171 0.5263 0.3477 0.050 Uiso 1 1 calc R U
N2 N 0.1074(3) 0.3972(3) 0.5937(3) 0.0174(9) Uani 1 1 d . .
C2 C 0.1840(5) 0.2504(5) 0.2866(4) 0.0418(15) Uani 1 1 d . .
H2 H 0.1934 0.2049 0.2322 0.050 Uiso 1 1 calc R U
O11 O -0.4935(3) -0.0686(2) 0.0634(2) 0.0206(8) Uani 1 1 d . .
C35 C -0.4667(5) 0.2984(5) 0.3565(4) 0.0436(16) Uani 1 1 d . .
H35 H -0.4856 0.2612 0.3937 0.052 Uiso 1 1 calc R U
N6 N -0.4239(3) 0.2990(3) 0.2126(3) 0.0227(9) Uani 1 1 d . .
O7 O -0.6031(3) 0.2190(3) 0.0473(2) 0.0340(10) Uani 1 1 d . .
N5 N -0.3787(3) 0.3924(3) 0.0950(3) 0.0184(9) Uani 1 1 d . .
C12 C 0.0626(5) 0.4512(5) 0.8269(4) 0.0384(15) Uani 1 1 d . .
H12 H 0.0759 0.5224 0.8487 0.046 Uiso 1 1 calc R U
C24 C -0.2823(5) 0.3404(5) -0.1991(4) 0.0421(16) Uani 1 1 d . .
H24 H -0.2558 0.3653 -0.2429 0.050 Uiso 1 1 calc R U
O1 O 0.2255(3) 0.1216(3) 0.4791(2) 0.0308(9) Uani 1 1 d . .
C3 C 0.2223(5) 0.3533(5) 0.3066(4) 0.0398(15) Uani 1 1 d . .
H3 H 0.2579 0.3786 0.2658 0.048 Uiso 1 1 calc R U
N1 N 0.1183(3) 0.2770(3) 0.4281(3) 0.0231(9) Uani 1 1 d . .
N4 N -0.3599(3) 0.2667(3) -0.0679(3) 0.0239(10) Uani 1 1 d . .
O4 O -0.1806(3) 0.3654(3) 0.6226(3) 0.0324(9) Uani 1 1 d . .
C30 C -0.3806(5) 0.5575(4) 0.1984(4) 0.0343(14) Uani 1 1 d . .
H30 H -0.3859 0.5978 0.2560 0.041 Uiso 1 1 calc R U
C7 C 0.1448(5) 0.5496(4) 0.5561(4) 0.0314(13) Uani 1 1 d . .
H7 H 0.1609 0.5804 0.5140 0.038 Uiso 1 1 calc R U
O3 O -0.1268(3) 0.2223(3) 0.5420(3) 0.0367(10) Uani 1 1 d . .
C28 C -0.3517(5) 0.5405(4) 0.0511(4) 0.0379(15) Uani 1 1 d . .
H28 H -0.3404 0.5686 0.0067 0.046 Uiso 1 1 calc R U
C48 C -0.4124(4) 0.0014(4) 0.1185(3) 0.0154(10) Uani 1 1 d . .
C14 C 0.0172(5) 0.2909(5) 0.8489(4) 0.0413(15) Uani 1 1 d . .
H14 H -0.0007 0.2523 0.8851 0.050 Uiso 1 1 calc R U
C41 C -0.8127(4) 0.2247(4) 0.0429(3) 0.0234(12) Uani 1 1 d . .
C34 C -0.4535(6) 0.4028(5) 0.3862(4) 0.0483(18) Uani 1 1 d . .
H34 H -0.4624 0.4380 0.4444 0.058 Uiso 1 1 calc R U
C9 C 0.1057(5) 0.5609(4) 0.7009(4) 0.0303(13) Uani 1 1 d . .
H9 H 0.0972 0.5995 0.7583 0.036 Uiso 1 1 calc R U
C20 C -0.3366(4) 0.2228(4) 0.5443(3) 0.0250(12) Uani 1 1 d . .
C43 C -0.0905(4) -0.0074(4) 0.3817(3) 0.0159(10) Uani 1 1 d . .
C10 C 0.0936(4) 0.4545(4) 0.6755(3) 0.0213(11) Uani 1 1 d . .
C27 C -0.3569(4) 0.4364(4) 0.0337(3) 0.0227(11) Uani 1 1 d . .
C29 C -0.3634(5) 0.6010(4) 0.1343(4) 0.0429(16) Uani 1 1 d . .
H29 H -0.3597 0.6708 0.1473 0.051 Uiso 1 1 calc R U
C37 C -0.1672(4) 0.1927(4) 0.0397(3) 0.0219(11) Uani 1 1 d . .
C21 C -0.2041(4) 0.2756(4) 0.5730(3) 0.0235(12) Uani 1 1 d . .
C42 C -0.6798(4) 0.2769(4) 0.0737(3) 0.0235(12) Uani 1 1 d . .
C32 C -0.4138(4) 0.4013(4) 0.2417(3) 0.0222(11) Uani 1 1 d . .
C36 C -0.4515(5) 0.2500(5) 0.2704(4) 0.0374(14) Uani 1 1 d . .
H36 H -0.4607 0.1791 0.2505 0.045 Uiso 1 1 calc R U
C5 C 0.1545(4) 0.3785(4) 0.4466(3) 0.0258(12) Uani 1 1 d . .
OW1 O 0.7878(7) 0.0244(6) 0.6954(6) 0.180(4) Uani 1 1 d . .
C44 C -0.1913(4) -0.0308(4) 0.3061(3) 0.0215(11) Uani 1 1 d . .
C15 C 0.0243(5) 0.2442(4) 0.7603(4) 0.0317(13) Uani 1 1 d . .
H15 H 0.0085 0.1730 0.7374 0.038 Uiso 1 1 calc R U
C1 C 0.1315(5) 0.2147(4) 0.3478(4) 0.0358(14) Uani 1 1 d . .
H1 H 0.1039 0.1444 0.3330 0.043 Uiso 1 1 calc R U
C31 C -0.3899(4) 0.4521(4) 0.1759(3) 0.0217(11) Uani 1 1 d . .
C11 C 0.0685(4) 0.3991(4) 0.7380(3) 0.0244(12) Uani 1 1 d . .
C8 C 0.1301(5) 0.6068(4) 0.6395(4) 0.0348(14) Uani 1 1 d . .
H8 H 0.1368 0.6772 0.6547 0.042 Uiso 1 1 calc R U
C26 C -0.3394(4) 0.3685(4) -0.0543(3) 0.0236(12) Uani 1 1 d . .
C25 C -0.3006(5) 0.4069(5) -0.1197(4) 0.0391(15) Uani 1 1 d . .
H25 H -0.2874 0.4770 -0.1095 0.047 Uiso 1 1 calc R U
C22 C -0.3414(5) 0.2048(4) -0.1465(3) 0.0326(13) Uani 1 1 d . .
H22 H -0.3554 0.1348 -0.1564 0.039 Uiso 1 1 calc R U
C17 C 0.4373(4) 0.1845(4) 0.5265(3) 0.0242(12) Uani 1 1 d . .
C16 C 0.3078(4) 0.1904(4) 0.5338(3) 0.0225(12) Uani 1 1 d . .
C38 C -0.0377(4) 0.1894(4) 0.0294(3) 0.0189(11) Uani 1 1 d . .
C4 C 0.2078(5) 0.4188(4) 0.3870(4) 0.0326(13) Uani 1 1 d . .
H4 H 0.2332 0.4892 0.4016 0.039 Uiso 1 1 calc R U
C13 C 0.0370(6) 0.3959(5) 0.8821(4) 0.0490(18) Uani 1 1 d . .
H13 H 0.0331 0.4295 0.9417 0.059 Uiso 1 1 calc R U
C39 C 0.0063(4) 0.1091(4) -0.0221(4) 0.0306(13) Uani 1 1 d . .
H39 H -0.0430 0.0475 -0.0592 0.037 Uiso 1 1 calc R U
C19 C -0.3860(4) 0.1280(4) 0.4846(4) 0.0351(15) Uani 1 1 d . .
H19 H -0.3398 0.0825 0.4541 0.042 Uiso 1 1 calc R U
C45 C -0.2681(4) -0.1227(4) 0.2629(4) 0.0313(13) Uani 1 1 d . .
H45 H -0.2670 -0.1809 0.2780 0.038 Uiso 1 1 calc R U
C40 C 0.1355(5) 0.1304(4) -0.0124(4) 0.0351(14) Uani 1 1 d . .
H40 H 0.1806 0.0832 -0.0418 0.042 Uiso 1 1 calc R U
C18 C 0.4842(4) 0.1069(4) 0.4743(4) 0.0318(13) Uani 1 1 d . .
H18 H 0.4357 0.0459 0.4356 0.038 Uiso 1 1 calc R U
C46 C -0.3494(4) -0.1199(4) 0.1927(4) 0.0332(14) Uani 1 1 d . .
H46 H -0.4058 -0.1772 0.1552 0.040 Uiso 1 1 calc R U
OW2 O -0.2938(5) -0.0565(5) -0.1557(4) 0.109(2) Uani 1 1 d . .

loop_
_atom_site_aniso_label
_atom_site_aniso_U_11
_atom_site_aniso_U_22
_atom_site_aniso_U_33
_atom_site_aniso_U_23
_atom_site_aniso_U_13
_atom_site_aniso_U_12
Lu1 0.01058(10) 0.01499(12) 0.01529(11) 0.00402(9) 0.00018(8) 0.00275(8)
Lu2 0.01074(10) 0.01359(12) 0.01579(11) 0.00421(9) 0.00049(8) 0.00251(8)
S1 0.0143(6) 0.0298(8) 0.0299(8) 0.0060(6) 0.0033(5) 0.0072(5)
S2 0.0146(6) 0.0245(7) 0.0280(7) 0.0032(6) 0.0024(5) 0.0052(5)
S3 0.0258(6) 0.0145(6) 0.0233(7) 0.0069(5) -0.0105(5) -0.0006(5)
O9 0.0224(17) 0.021(2) 0.0197(19) 0.0040(16) -0.0038(14) 0.0028(15)
O2 0.0168(17) 0.027(2) 0.027(2) 0.0034(17) 0.0031(15) 0.0077(15)
O6 0.0155(17) 0.029(2) 0.028(2) 0.0025(17) 0.0029(14) 0.0079(15)
C47 0.020(2) 0.014(3) 0.014(2) 0.001(2) -0.0080(19) 0.0028(19)
O5 0.0146(17) 0.026(2) 0.035(2) -0.0020(18) 0.0002(15) 0.0026(15)
C6 0.018(2) 0.021(3) 0.025(3) 0.007(2) 0.001(2) 0.002(2)
O8 0.0197(18) 0.028(2) 0.049(3) 0.011(2) 0.0031(17) 0.0044(16)
O10 0.0269(18) 0.0202(19) 0.0229(19) 0.0104(16) -0.0025(15) 0.0051(15)
N3 0.027(2) 0.025(3) 0.020(2) 0.007(2) 0.0048(18) 0.0103(19)
O12 0.034(2) 0.0158(19) 0.0238(19) 0.0077(16) -0.0067(15) 0.0014(15)
C23 0.049(4) 0.055(5) 0.022(3) 0.013(3) 0.015(3) 0.008(3)
C33 0.048(4) 0.041(4) 0.033(4) 0.004(3) 0.008(3) 0.020(3)
N2 0.0145(19) 0.015(2) 0.017(2) -0.0020(18) -0.0017(16) 0.0023(16)
C2 0.064(4) 0.037(4) 0.024(3) 0.007(3) 0.015(3) 0.012(3)
O11 0.0207(17) 0.0183(19) 0.0192(18) 0.0047(15) -0.0067(14) 0.0021(14)
C35 0.062(4) 0.053(5) 0.024(3) 0.018(3) 0.017(3) 0.019(3)
N6 0.025(2) 0.022(2) 0.020(2) 0.004(2) 0.0023(18) 0.0065(18)
O7 0.0129(17) 0.035(2) 0.048(3) 0.004(2) 0.0030(16) 0.0092(16)
N5 0.0152(19) 0.016(2) 0.022(2) 0.0058(19) -0.0006(16) 0.0022(16)
C12 0.044(3) 0.036(4) 0.032(4) 0.004(3) 0.010(3) 0.014(3)
C24 0.045(4) 0.056(5) 0.035(4) 0.029(4) 0.012(3) 0.007(3)
O1 0.0119(17) 0.035(2) 0.035(2) 0.0003(18) 0.0002(15) 0.0019(15)
C3 0.051(4) 0.047(4) 0.027(3) 0.020(3) 0.014(3) 0.004(3)
N1 0.027(2) 0.021(2) 0.018(2) 0.004(2) 0.0043(18) 0.0003(18)
N4 0.025(2) 0.026(3) 0.019(2) 0.007(2) 0.0043(18) 0.0022(19)
O4 0.0197(18) 0.029(2) 0.047(3) 0.013(2) 0.0049(17) 0.0032(16)
C30 0.042(3) 0.018(3) 0.034(3) -0.001(3) -0.002(3) 0.007(3)
C7 0.032(3) 0.026(3) 0.038(4) 0.016(3) 0.003(3) 0.003(2)
O3 0.0132(17) 0.041(3) 0.046(3) 0.001(2) 0.0043(17) 0.0080(17)
C28 0.049(4) 0.029(4) 0.037(4) 0.017(3) -0.002(3) 0.004(3)
C48 0.018(2) 0.017(3) 0.011(2) 0.003(2) 0.0036(19) 0.006(2)
C14 0.052(4) 0.050(4) 0.032(4) 0.023(3) 0.011(3) 0.016(3)
C41 0.016(2) 0.030(3) 0.028(3) 0.011(3) 0.008(2) 0.009(2)
C34 0.060(4) 0.061(5) 0.025(3) 0.006(3) 0.016(3) 0.025(4)
C9 0.034(3) 0.021(3) 0.028(3) -0.002(3) -0.002(2) 0.008(2)
C20 0.017(2) 0.035(3) 0.029(3) 0.017(3) 0.005(2) 0.012(2)
C43 0.016(2) 0.016(3) 0.014(2) 0.002(2) 0.0040(19) 0.0030(19)
C10 0.015(2) 0.022(3) 0.022(3) 0.002(2) -0.004(2) 0.003(2)
C27 0.023(3) 0.016(3) 0.030(3) 0.010(2) 0.000(2) 0.001(2)
C29 0.051(4) 0.016(3) 0.055(4) 0.007(3) -0.003(3) 0.004(3)
C37 0.016(2) 0.028(3) 0.021(3) 0.007(2) 0.002(2) 0.007(2)
C21 0.016(2) 0.033(3) 0.030(3) 0.018(3) 0.010(2) 0.012(2)
C42 0.018(2) 0.030(3) 0.025(3) 0.012(3) 0.004(2) 0.005(2)
C32 0.021(2) 0.022(3) 0.018(3) -0.003(2) 0.003(2) 0.010(2)
C36 0.041(3) 0.042(4) 0.036(4) 0.018(3) 0.016(3) 0.011(3)
C5 0.027(3) 0.031(3) 0.016(3) 0.007(2) 0.003(2) 0.002(2)
OW1 0.152(7) 0.097(6) 0.206(9) -0.067(6) 0.019(6) 0.037(5)
C44 0.023(3) 0.022(3) 0.019(3) 0.008(2) -0.003(2) 0.006(2)
C15 0.044(3) 0.030(3) 0.025(3) 0.010(3) 0.014(3) 0.015(3)
C1 0.055(4) 0.029(3) 0.024(3) 0.012(3) 0.009(3) 0.005(3)
C31 0.015(2) 0.021(3) 0.028(3) 0.006(2) -0.001(2) 0.007(2)
C11 0.018(2) 0.033(3) 0.018(3) 0.002(2) 0.000(2) 0.009(2)
C8 0.032(3) 0.018(3) 0.048(4) 0.005(3) 0.000(3) 0.004(2)
C26 0.018(2) 0.026(3) 0.028(3) 0.011(3) 0.002(2) 0.004(2)
C25 0.046(4) 0.040(4) 0.040(4) 0.025(3) 0.015(3) 0.008(3)
C22 0.038(3) 0.031(3) 0.024(3) 0.005(3) 0.003(2) 0.004(3)
C17 0.015(2) 0.031(3) 0.026(3) 0.011(3) 0.000(2) 0.003(2)
C16 0.013(2) 0.028(3) 0.030(3) 0.015(3) 0.005(2) 0.003(2)
C38 0.014(2) 0.020(3) 0.020(3) 0.004(2) -0.0005(19) 0.003(2)
C4 0.036(3) 0.030(3) 0.036(4) 0.018(3) 0.008(3) 0.005(3)
C13 0.064(4) 0.059(5) 0.025(4) 0.009(3) 0.015(3) 0.022(4)
C39 0.020(3) 0.026(3) 0.038(3) 0.001(3) 0.005(2) 0.006(2)
C19 0.019(3) 0.032(3) 0.048(4) 0.000(3) 0.007(3) 0.013(2)
C45 0.033(3) 0.013(3) 0.046(4) 0.014(3) -0.014(3) 0.000(2)
C40 0.022(3) 0.030(3) 0.048(4) 0.004(3) 0.010(3) 0.009(2)
C18 0.022(3) 0.024(3) 0.045(4) 0.005(3) 0.005(2) 0.006(2)
C46 0.030(3) 0.017(3) 0.042(3) 0.006(3) -0.023(3) -0.003(2)
OW2 0.100(5) 0.082(5) 0.108(5) -0.020(4) 0.009(4) 0.027(4)

loop_
_atom_type_symbol
_atom_type_description
_atom_type_scat_dispersion_real
_atom_type_scat_dispersion_imag
_atom_type_scat_source
C C 0.0033 0.0016 'International Tables Vol C Tables 4.2.6.8 and 6.1.1.4'
H H 0.0000 0.0000 'International Tables Vol C Tables 4.2.6.8 and 6.1.1.4'
N N 0.0061 0.0033 'International Tables Vol C Tables 4.2.6.8 and 6.1.1.4'
O O 0.0106 0.0060 'International Tables Vol C Tables 4.2.6.8 and 6.1.1.4'
S S 0.1246 0.1234 'International Tables Vol C Tables 4.2.6.8 and 6.1.1.4'
Lu Lu -0.4720 5.8584 'International Tables Vol C Tables 4.2.6.8 and 6.1.1.4'

loop_
_geom_angle_atom_site_label_1
_geom_angle_atom_site_label_2
_geom_angle_atom_site_label_3
_geom_angle
_geom_angle_site_symmetry_1
_geom_angle_site_symmetry_3
O3 Lu1 O10 101.66(13) . .
O3 Lu1 O9 74.15(12) . .
O10 Lu1 O9 86.47(12) . .
O3 Lu1 O2 153.97(13) . .
O10 Lu1 O2 89.98(11) . .
O9 Lu1 O2 130.34(11) . .
O3 Lu1 O1 150.86(13) . .
O10 Lu1 O1 76.04(12) . .
O9 Lu1 O1 76.72(11) . .
O2 Lu1 O1 54.50(11) . .
O3 Lu1 N1 98.55(14) . .
O10 Lu1 N1 148.59(13) . .
O9 Lu1 N1 76.20(13) . .
O2 Lu1 N1 81.99(12) . .
O1 Lu1 N1 74.60(13) . .
O3 Lu1 N2 83.32(13) . .
O10 Lu1 N2 140.39(12) . .
O9 Lu1 N2 131.80(12) . .
O2 Lu1 N2 73.15(11) . .
O1 Lu1 N2 117.32(12) . .
N1 Lu1 N2 65.61(13) . .
O3 Lu1 N3 77.12(13) . .
O10 Lu1 N3 77.95(13) . .
O9 Lu1 N3 143.64(13) . .
O2 Lu1 N3 82.78(12) . .
O1 Lu1 N3 129.12(12) . .
N1 Lu1 N3 130.35(14) . .
N2 Lu1 N3 64.76(13) . .
O3 Lu1 C16 174.85(14) . .
O10 Lu1 C16 82.54(13) . .
O9 Lu1 C16 103.34(14) . .
O2 Lu1 C16 27.43(13) . .
O1 Lu1 C16 27.07(13) . .
N1 Lu1 C16 76.41(14) . .
N2 Lu1 C16 95.37(14) . .
N3 Lu1 C16 106.86(14) . .
O7 Lu2 O12 106.08(13) . .
O7 Lu2 O11 75.54(12) . 2_455
O12 Lu2 O11 86.50(11) . 2_455
O7 Lu2 O6 153.52(13) . .
O12 Lu2 O6 88.18(12) . .
O11 Lu2 O6 128.55(11) 2_455 .
O7 Lu2 O5 149.80(12) . .
O12 Lu2 O5 75.39(12) . .
O11 Lu2 O5 74.45(11) 2_455 .
O6 Lu2 O5 54.76(11) . .
O7 Lu2 N4 97.22(13) . .
O12 Lu2 N4 148.98(13) . .
O11 Lu2 N4 79.69(13) 2_455 .
O6 Lu2 N4 79.26(12) . .
O5 Lu2 N4 74.19(13) . .
O7 Lu2 N5 80.94(12) . .
O12 Lu2 N5 136.65(12) . .
O11 Lu2 N5 135.54(11) 2_455 .
O6 Lu2 N5 73.57(11) . .
O5 Lu2 N5 119.34(12) . .
N4 Lu2 N5 66.39(14) . .
O7 Lu2 N6 77.58(13) . .
O12 Lu2 N6 74.88(13) . .
O11 Lu2 N6 141.36(12) 2_455 .
O6 Lu2 N6 85.08(12) . .
O5 Lu2 N6 130.02(11) . .
N4 Lu2 N6 131.17(14) . .
N5 Lu2 N6 64.84(13) . .
O7 Lu2 C37 171.80(14) . .
O12 Lu2 C37 81.10(13) . .
O11 Lu2 C37 101.37(13) 2_455 .
O6 Lu2 C37 27.49(13) . .
O5 Lu2 C37 27.28(12) . .
N4 Lu2 C37 74.68(14) . .
N5 Lu2 C37 96.61(14) . .
N6 Lu2 C37 108.57(13) . .
C20 S1 C17 91.3(2) . 1_455
C38 S2 C41 91.1(2) . 1_655
C44 S3 C47 91.5(2) . .
C43 O9 Lu1 146.1(3) . .
C16 O2 Lu1 92.8(3) . .
C37 O6 Lu2 92.6(3) . .
C46 C47 C48 126.9(4) . .
C46 C47 S3 110.9(3) . .
C48 C47 S3 122.2(3) . .
C37 O5 Lu2 91.9(3) . .
N2 C6 C7 121.5(5) . .
N2 C6 C5 116.9(4) . .
C7 C6 C5 121.6(5) . .
C43 O10 Lu1 163.6(3) 2_556 .
C15 N3 C11 117.6(4) . .
C15 N3 Lu1 122.2(3) . .
C11 N3 Lu1 120.1(3) . .
C48 O12 Lu2 146.3(3) . .
C24 C23 C22 117.8(6) . .
C24 C23 H23 121.1 . .
C22 C23 H23 121.1 . .
C34 C33 C32 119.5(6) . .
C34 C33 H33 120.2 . .
C32 C33 H33 120.2 . .
C10 N2 C6 118.7(4) . .
C10 N2 Lu1 121.7(3) . .
C6 N2 Lu1 119.4(3) . .
C3 C2 C1 119.3(6) . .
C3 C2 H2 120.4 . .
C1 C2 H2 120.4 . .
C48 O11 Lu2 163.6(3) . 2_455
C34 C35 C36 118.3(6) . .
C34 C35 H35 120.8 . .
C36 C35 H35 120.8 . .
C32 N6 C36 117.2(5) . .
C32 N6 Lu2 120.4(3) . .
C36 N6 Lu2 122.2(4) . .
C42 O7 Lu2 146.7(3) . .
C31 N5 C27 118.2(4) . .
C31 N5 Lu2 121.8(3) . .
C27 N5 Lu2 119.9(3) . .
C13 C12 C11 119.2(6) . .
C13 C12 H12 120.4 . .
C11 C12 H12 120.4 . .
C23 C24 C25 119.7(6) . .
C23 C24 H24 120.1 . .
C25 C24 H24 120.1 . .
C16 O1 Lu1 91.2(3) . .
C2 C3 C4 119.4(6) . .
C2 C3 H3 120.3 . .
C4 C3 H3 120.3 . .
C1 N1 C5 117.5(4) . .
C1 N1 Lu1 120.3(3) . .
C5 N1 Lu1 121.2(3) . .
C22 N4 C26 117.1(5) . .
C22 N4 Lu2 122.6(4) . .
C26 N4 Lu2 120.0(3) . .
C29 C30 C31 118.9(5) . .
C29 C30 H30 120.5 . .
C31 C30 H30 120.5 . .
C8 C7 C6 119.0(5) . .
C8 C7 H7 120.5 . .
C6 C7 H7 120.5 . .
C21 O3 Lu1 148.2(4) . .
C29 C28 C27 119.1(5) . .
C29 C28 H28 120.4 . .
C27 C28 H28 120.4 . .
O12 C48 O11 125.4(4) . .
O12 C48 C47 117.4(4) . .
O11 C48 C47 117.2(4) . .
C13 C14 C15 118.3(6) . .
C13 C14 H14 120.8 . .
C15 C14 H14 120.8 . .
C40 C41 C42 131.0(5) 1_455 .
C40 C41 S2 111.4(4) 1_455 1_455
C42 C41 S2 117.5(4) . 1_455
C35 C34 C33 119.2(6) . .
C35 C34 H34 120.4 . .
C33 C34 H34 120.4 . .
C8 C9 C10 118.5(5) . .
C8 C9 H9 120.8 . .
C10 C9 H9 120.8 . .
C19 C20 C21 129.1(5) . .
C19 C20 S1 112.2(4) . .
C21 C20 S1 118.7(4) . .
O9 C43 O10 126.4(4) . 2_556
O9 C43 C44 116.9(4) . .
O10 C43 C44 116.7(4) 2_556 .
N2 C10 C9 122.0(5) . .
N2 C10 C11 116.0(4) . .
C9 C10 C11 121.9(5) . .
N5 C27 C28 122.1(5) . .
N5 C27 C26 116.7(4) . .
C28 C27 C26 121.2(5) . .
C28 C29 C30 119.2(5) . .
C28 C29 H29 120.4 . .
C30 C29 H29 120.4 . .
O5 C37 O6 120.7(4) . .
O5 C37 C38 119.5(4) . .
O6 C37 C38 119.7(4) . .
O5 C37 Lu2 60.8(2) . .
O6 C37 Lu2 59.9(2) . .
C38 C37 Lu2 177.2(4) . .
O4 C21 O3 126.3(5) . .
O4 C21 C20 118.0(4) . .
O3 C21 C20 115.7(5) . .
O8 C42 O7 126.9(5) . .
O8 C42 C41 118.6(4) . .
O7 C42 C41 114.6(5) . .
N6 C32 C33 121.7(5) . .
N6 C32 C31 116.0(4) . .
C33 C32 C31 122.2(5) . .
N6 C36 C35 124.1(6) . .
N6 C36 H36 118.0 . .
C35 C36 H36 118.0 . .
N1 C5 C4 122.1(5) . .
N1 C5 C6 115.6(4) . .
C4 C5 C6 122.3(5) . .
C45 C44 C43 126.7(4) . .
C45 C44 S3 111.2(3) . .
C43 C44 S3 122.1(4) . .
N3 C15 C14 123.6(5) . .
N3 C15 H15 118.2 . .
C14 C15 H15 118.2 . .
N1 C1 C2 122.7(5) . .
N1 C1 H1 118.7 . .
C2 C1 H1 118.7 . .
N5 C31 C30 122.3(5) . .
N5 C31 C32 116.8(4) . .
C30 C31 C32 120.9(5) . .
N3 C11 C12 121.6(5) . .
N3 C11 C10 117.0(4) . .
C12 C11 C10 121.4(5) . .
C7 C8 C9 120.2(5) . .
C7 C8 H8 119.9 . .
C9 C8 H8 119.9 . .
N4 C26 C25 121.3(5) . .
N4 C26 C27 116.6(4) . .
C25 C26 C27 122.1(5) . .
C24 C25 C26 119.5(6) . .
C24 C25 H25 120.3 . .
C26 C25 H25 120.3 . .
N4 C22 C23 124.6(6) . .
N4 C22 H22 117.7 . .
C23 C22 H22 117.7 . .
C18 C17 C16 128.9(5) . .
C18 C17 S1 111.1(4) . 1_655
C16 C17 S1 120.0(4) . 1_655
O1 C16 O2 121.5(4) . .
O1 C16 C17 118.6(5) . .
O2 C16 C17 119.8(4) . .
O1 C16 Lu1 61.7(2) . .
O2 C16 Lu1 59.8(2) . .
C17 C16 Lu1 178.0(4) . .
C39 C38 C37 127.0(5) . .
C39 C38 S2 111.8(4) . .
C37 C38 S2 121.2(4) . .
C3 C4 C5 118.9(5) . .
C3 C4 H4 120.5 . .
C5 C4 H4 120.5 . .
C14 C13 C12 119.6(6) . .
C14 C13 H13 120.2 . .
C12 C13 H13 120.2 . .
C38 C39 C40 112.0(5) . .
C38 C39 H39 124.0 . .
C40 C39 H39 124.0 . .
C20 C19 C18 112.0(5) . 1_455
C20 C19 H19 124.0 . .
C18 C19 H19 124.0 1_455 .
C44 C45 C46 112.4(4) . .
C44 C45 H45 123.8 . .
C46 C45 H45 123.8 . .
C41 C40 C39 113.7(5) 1_655 .
C41 C40 H40 123.2 1_655 .
C39 C40 H40 123.2 . .
C17 C18 C19 113.4(5) . 1_655
C17 C18 H18 123.3 . .
C19 C18 H18 123.3 1_655 .
C47 C46 C45 113.9(4) . .
C47 C46 H46 123.0 . .
C45 C46 H46 123.0 . .

loop_
_geom_bond_atom_site_label_1
_geom_bond_atom_site_label_2
_geom_bond_distance
_geom_bond_site_symmetry_2
Lu1 O3 2.197(3) .
Lu1 O10 2.202(3) .
Lu1 O9 2.270(3) .
Lu1 O2 2.388(3) .
Lu1 O1 2.431(3) .
Lu1 N1 2.457(4) .
Lu1 N2 2.492(4) .
Lu1 N3 2.513(4) .
Lu1 C16 2.759(4) .
Lu2 O7 2.212(3) .
Lu2 O12 2.223(3) .
Lu2 O11 2.247(3) 2_455
Lu2 O6 2.380(3) .
Lu2 O5 2.400(3) .
Lu2 N4 2.454(4) .
Lu2 N5 2.468(4) .
Lu2 N6 2.507(4) .
Lu2 C37 2.748(5) .
S1 C20 1.717(5) .
S1 C17 1.726(5) 1_455
S2 C38 1.713(5) .
S2 C41 1.725(5) 1_655
S3 C44 1.722(5) .
S3 C47 1.723(4) .
O9 C43 1.244(5) .
O2 C16 1.273(6) .
O6 C37 1.270(6) .
C47 C46 1.343(6) .
C47 C48 1.489(6) .
O5 C37 1.260(6) .
C6 N2 1.347(6) .
C6 C7 1.396(7) .
C6 C5 1.478(7) .
O8 C42 1.213(6) .
O10 C43 1.252(5) 2_556
N3 C15 1.342(6) .
N3 C11 1.354(6) .
O12 C48 1.255(5) .
C23 C24 1.367(8) .
C23 C22 1.378(7) .
C23 H23 0.9300 .
C33 C34 1.384(8) .
C33 C32 1.391(7) .
C33 H33 0.9300 .
N2 C10 1.340(6) .
C2 C3 1.362(8) .
C2 C1 1.372(7) .
C2 H2 0.9300 .
O11 C48 1.259(5) .
O11 Lu2 2.247(3) 2_455
C35 C34 1.370(8) .
C35 C36 1.371(8) .
C35 H35 0.9300 .
N6 C32 1.344(6) .
N6 C36 1.353(6) .
O7 C42 1.282(6) .
N5 C31 1.332(6) .
N5 C27 1.342(6) .
C12 C13 1.376(8) .
C12 C11 1.395(7) .
C12 H12 0.9300 .
C24 C25 1.374(8) .
C24 H24 0.9300 .
O1 C16 1.256(6) .
C3 C4 1.366(8) .
C3 H3 0.9300 .
N1 C1 1.344(6) .
N1 C5 1.345(6) .
N4 C22 1.339(6) .
N4 C26 1.355(6) .
O4 C21 1.228(6) .
C30 C29 1.371(8) .
C30 C31 1.394(7) .
C30 H30 0.9300 .
C7 C8 1.364(8) .
C7 H7 0.9300 .
O3 C21 1.264(5) .
C28 C29 1.365(8) .
C28 C27 1.391(7) .
C28 H28 0.9300 .
C14 C13 1.372(8) .
C14 C15 1.380(7) .
C14 H14 0.9300 .
C41 C40 1.338(7) 1_455
C41 C42 1.505(6) .
C41 S2 1.725(5) 1_455
C34 H34 0.9300 .
C9 C8 1.367(7) .
C9 C10 1.399(7) .
C9 H9 0.9300 .
C20 C19 1.360(7) .
C20 C21 1.501(7) .
C43 O10 1.253(5) 2_556
C43 C44 1.499(6) .
C10 C11 1.476(7) .
C27 C26 1.481(7) .
C29 H29 0.9300 .
C37 C38 1.474(6) .
C32 C31 1.476(7) .
C36 H36 0.9300 .
C5 C4 1.389(7) .
C44 C45 1.359(6) .
C15 H15 0.9300 .
C1 H1 0.9300 .
C8 H8 0.9300 .
C26 C25 1.397(7) .
C25 H25 0.9300 .
C22 H22 0.9300 .
C17 C18 1.357(7) .
C17 C16 1.474(6) .
C17 S1 1.726(5) 1_655
C38 C39 1.361(6) .
C4 H4 0.9300 .
C13 H13 0.9300 .
C39 C40 1.407(6) .
C39 H39 0.9300 .
C19 C18 1.414(6) 1_455
C19 H19 0.9300 .
C45 C46 1.405(6) .
C45 H45 0.9300 .
C40 C41 1.338(7) 1_655
C40 H40 0.9300 .
C18 C19 1.414(6) 1_655
C18 H18 0.9300 .
C46 H46 0.9300 .
